data_4002574
loop_
_publ_author_name
'Gauthier, G.'
'Jobic, S.'
'Evain, M.'
'Fouassier, C.'
'Koo, H.-J.'
'Whangbo Myunghwan'
'Brec, R.'

_publ_section_title
;
 Syntheses, structures and optical properties of yellow Ce2 Si S5, Ce6 Si4
 S17 and Ce4 Si3 S12 materials
;
_journal_name_full 'Chemistry of Materials (1,1989-)'
_journal_page_first 828
_journal_page_last 837
_journal_volume 15
_journal_year 2003
_chemical_formula_sum 'Ce2 S5 Si'
_chemical_name_systematic 'Ce2 (Si S5)'
_space_group_IT_number 14
_symmetry_space_group_name_Hall '-P 2ybc'
_symmetry_space_group_name_H-M 'P 1 21/c 1'
_cell_angle_alpha 90
_cell_angle_beta 101.55
_cell_angle_gamma 90
_cell_formula_units_Z 4
_cell_length_a 7.5475
_cell_length_b 12.5581
_cell_length_c 7.8286
_cell_volume 726.987
_citation_journal_id_ASTM CMATEX
_cod_data_source_file Gauthier_CMATEX_2003_56.cif
_cod_data_source_block Ce2S5Si1
_cod_original_cell_volume 726.9869
_cod_original_formula_sum 'Ce2 S5 Si1'
_cod_database_code 4002574

loop_
_symmetry_equiv_pos_as_xyz
x,y,z
-x,y+1/2,-z+1/2
-x,-y,-z
x,-y-1/2,z-1/2

loop_
_atom_site_label
_atom_site_type_symbol
_atom_site_fract_x
_atom_site_fract_y
_atom_site_fract_z
_atom_site_occupancy
_atom_site_U_iso_or_equiv
S5 S-2 0.522 0.2281 0.549 1 0.0
S4 S-2 0.125 0.2053 0.691 1 0.0
S2 S-2 0.865 0.378 0.501 1 0.0
Ce1 Ce+3 0.2387 0.405 0.5463 1 0.0
S1 S-2 0.168 0.031 0.384 1 0.0
S3 S-2 0.415 0.003 0.775 1 0.0
Ce2 Ce+3 0.8356 0.166 0.3659 1 0.0
Si1 Si+4 0.322 0.114 0.596 1 0.0
